data_4345900
loop_
_publ_author_name
'Zou, Kang-Yu'
'Liu, Yi-Chen'
'Jiang, Yi-Fan'
'Yu, Cheng-Yan'
'Yue, Man-Li'
'Li, Zuo-Xi'

_publ_section_title
;
 Benzoate Acid-Dependent Lattice Dimension of Co-MOFs and MOF-Derived
 CoS2@CNTs with Tunable Pore Diameters for Supercapacitors.
;
_journal_issue 11
_journal_name_full 'Inorganic chemistry'
_journal_page_first 6184
_journal_page_last 6196
_journal_paper_doi 10.1021/acs.inorgchem.7b00200
_journal_volume 56
_journal_year 2017
_chemical_formula_sum 'C40 H34 Co2 N8 O11'
_chemical_formula_weight 920.61
_chemical_name_systematic
; 
 ? 
;
_space_group_IT_number 2
_symmetry_cell_setting triclinic
_symmetry_space_group_name_Hall '-P 1'
_symmetry_space_group_name_H-M 'P -1'
_atom_sites_solution_hydrogens geom
_atom_sites_solution_primary direct
_atom_sites_solution_secondary difmap
_audit_creation_method SHELXL-97
_cell_angle_alpha 71.18(3)
_cell_angle_beta 89.07(3)
_cell_angle_gamma 79.75(3)
_cell_formula_units_Z 1
_cell_length_a 8.7625(18)
_cell_length_b 9.7232(19)
_cell_length_c 12.622(3)
_cell_measurement_reflns_used 9640
_cell_measurement_temperature 293(2)
_cell_measurement_theta_max 27.4
_cell_measurement_theta_min 3.1
_cell_volume 1000.7(4)
_computing_cell_refinement 'CrystalClear (Rigaku/MSC Inc., 2005)'
_computing_data_collection 'CrystalClear (Rigaku/MSC Inc., 2005)'
_computing_data_reduction 'CrystalClear (Rigaku/MSC Inc., 2005)'
_computing_molecular_graphics 'Bruker SHELXTL'
_computing_publication_material 'Bruker SHELXTL'
_computing_structure_refinement 'SHELXL-97 (Sheldrick, 1997)'
_computing_structure_solution 'SHELXS-97 (Sheldrick, 1990)'
_diffrn_ambient_temperature 293(2)
_diffrn_detector_area_resol_mean 9
_diffrn_measured_fraction_theta_full 0.997
_diffrn_measured_fraction_theta_max 0.997
_diffrn_measurement_device_type 'CCD area detector'
_diffrn_measurement_method \w
_diffrn_radiation_monochromator graphite
_diffrn_radiation_source 'fine-focus sealed tube'
_diffrn_radiation_type MoK\a
_diffrn_radiation_wavelength 0.71073
_diffrn_reflns_av_R_equivalents 0.0304
_diffrn_reflns_av_sigmaI/netI 0.0350
_diffrn_reflns_limit_h_max 10
_diffrn_reflns_limit_h_min -10
_diffrn_reflns_limit_k_max 11
_diffrn_reflns_limit_k_min -11
_diffrn_reflns_limit_l_max 15
_diffrn_reflns_limit_l_min -15
_diffrn_reflns_number 8753
_diffrn_reflns_theta_full 25.02
_diffrn_reflns_theta_max 25.02
_diffrn_reflns_theta_min 3.08
_diffrn_standards_decay_% 0
_diffrn_standards_interval_count 0
_diffrn_standards_interval_time 0
_exptl_absorpt_coefficient_mu 0.901
_exptl_absorpt_correction_T_max 0.835
_exptl_absorpt_correction_T_min 0.771
_exptl_absorpt_correction_type multi-scan
_exptl_absorpt_process_details CrystalClear
_exptl_crystal_colour pink
_exptl_crystal_density_diffrn 1.528
_exptl_crystal_density_method 'not measured'
_exptl_crystal_description block
_exptl_crystal_F_000 472
_exptl_crystal_size_max 0.30
_exptl_crystal_size_mid 0.24
_exptl_crystal_size_min 0.20
_refine_diff_density_max 0.261
_refine_diff_density_min -0.318
_refine_diff_density_rms 0.051
_refine_ls_extinction_method none
_refine_ls_goodness_of_fit_ref 1.072
_refine_ls_hydrogen_treatment constr
_refine_ls_matrix_type full
_refine_ls_number_parameters 284
_refine_ls_number_reflns 3517
_refine_ls_number_restraints 0
_refine_ls_restrained_S_all 1.072
_refine_ls_R_factor_all 0.0426
_refine_ls_R_factor_gt 0.0353
_refine_ls_shift/su_max 0.000
_refine_ls_shift/su_mean 0.000
_refine_ls_structure_factor_coef Fsqd
_refine_ls_weighting_details 'calc w=1/[\s^2^(Fo^2^)+(0.0284P)^2^+0.7467P] where P=(Fo^2^+2Fc^2^)/3'
_refine_ls_weighting_scheme calc
_refine_ls_wR_factor_gt 0.0786
_refine_ls_wR_factor_ref 0.0816
_reflns_number_gt 3126
_reflns_number_total 3517
_reflns_threshold_expression >2sigma(I)
_cod_data_source_file ic7b00200_si_002.cif
_cod_data_source_block 3
_cod_original_sg_symbol_H-M p-1
_cod_database_code 4345900

loop_
_symmetry_equiv_pos_as_xyz
'x, y, z'
'-x, -y, -z'

loop_
_atom_site_label
_atom_site_type_symbol
_atom_site_fract_x
_atom_site_fract_y
_atom_site_fract_z
_atom_site_U_iso_or_equiv
_atom_site_adp_type
_atom_site_occupancy
_atom_site_symmetry_multiplicity
_atom_site_calc_flag
_atom_site_refinement_flags
Co1 Co -0.05791(4) 0.62147(3) 0.27181(3) 0.02429(11) Uani 1 1 d .
N1 N 0.0622(2) 0.7345(2) 0.13218(16) 0.0307(5) Uani 1 1 d .
N2 N 0.2381(2) 0.8588(2) 0.03888(17) 0.0309(5) Uani 1 1 d .
N3 N 0.0848(2) 0.4160(2) 0.29256(17) 0.0308(5) Uani 1 1 d .
N4 N 0.2663(2) 0.2149(2) 0.35610(17) 0.0298(5) Uani 1 1 d .
O1 O 0.0738(2) 0.68377(18) 0.39054(14) 0.0312(4) Uani 1 1 d .
O2 O -0.1327(2) 0.83883(18) 0.29781(14) 0.0344(4) Uani 1 1 d .
O3 O -0.21825(19) 0.59422(19) 0.16600(13) 0.0324(4) Uani 1 1 d .
O4 O -0.3846(3) 0.4805(3) 0.28297(17) 0.0791(9) Uani 1 1 d .
O1W O -0.1944(2) 0.53735(19) 0.41301(14) 0.0335(4) Uani 1 1 d .
C1 C 0.1900(3) 0.7843(3) 0.1400(2) 0.0355(6) Uani 1 1 d .
H1 H 0.2416 0.7699 0.2076 0.043 Uiso 1 1 calc R
C2 C 0.0240(3) 0.7807(3) 0.0192(2) 0.0441(7) Uani 1 1 d .
H2 H -0.0618 0.7620 -0.0125 0.053 Uiso 1 1 calc R
C3 C 0.1304(3) 0.8574(4) -0.0387(2) 0.0486(8) Uani 1 1 d .
H3 H 0.1307 0.9007 -0.1160 0.058 Uiso 1 1 calc R
C4 C 0.3719(3) 0.9305(3) 0.0188(2) 0.0296(5) Uani 1 1 d .
C5 C 0.4860(3) 0.8962(3) 0.1031(2) 0.0392(7) Uani 1 1 d .
H5 H 0.4766 0.8266 0.1723 0.047 Uiso 1 1 calc R
C6 C 0.3857(3) 1.0342(3) -0.0842(2) 0.0401(7) Uani 1 1 d .
H6 H 0.3095 1.0573 -0.1407 0.048 Uiso 1 1 calc R
C7 C 0.1976(3) 0.3455(3) 0.3687(2) 0.0332(6) Uani 1 1 d .
H7 H 0.2268 0.3806 0.4243 0.040 Uiso 1 1 calc R
C8 C 0.0790(3) 0.3273(3) 0.2275(2) 0.0369(6) Uani 1 1 d .
H8 H 0.0098 0.3489 0.1668 0.044 Uiso 1 1 calc R
C9 C 0.1888(3) 0.2041(3) 0.2652(2) 0.0410(7) Uani 1 1 d .
H9 H 0.2086 0.1269 0.2357 0.049 Uiso 1 1 calc R
C10 C 0.3874(3) 0.1076(3) 0.4281(2) 0.0308(6) Uani 1 1 d .
C11 C 0.4338(4) 0.1238(3) 0.5269(3) 0.0494(8) Uani 1 1 d .
H11 H 0.3899 0.2069 0.5456 0.059 Uiso 1 1 calc R
C12 C 0.4545(4) -0.0163(3) 0.4018(3) 0.0495(8) Uani 1 1 d .
H12 H 0.4242 -0.0277 0.3353 0.059 Uiso 1 1 calc R
C13 C -0.0238(3) 0.8046(3) 0.37116(19) 0.0273(5) Uani 1 1 d .
C14 C -0.0098(3) 0.9066(3) 0.43701(19) 0.0261(5) Uani 1 1 d .
C15 C 0.1044(3) 0.8668(3) 0.5234(2) 0.0303(6) Uani 1 1 d .
H15 H 0.1743 0.7780 0.5389 0.036 Uiso 1 1 calc R
C16 C -0.1134(3) 1.0401(3) 0.4141(2) 0.0305(6) Uani 1 1 d .
H16 H -0.1890 1.0672 0.3566 0.037 Uiso 1 1 calc R
C17 C -0.3345(3) 0.5302(3) 0.1878(2) 0.0361(6) Uani 1 1 d .
C18 C -0.4199(3) 0.5146(3) 0.0901(2) 0.0321(6) Uani 1 1 d .
C19 C -0.5472(4) 0.4468(4) 0.1063(2) 0.0661(11) Uani 1 1 d .
H19 H -0.5809 0.4097 0.1785 0.079 Uiso 1 1 calc R
C20 C -0.3731(4) 0.5677(4) -0.0172(2) 0.0614(10) Uani 1 1 d .
H20 H -0.2871 0.6139 -0.0306 0.074 Uiso 1 1 calc R
O2W O 0.4119(7) 0.6583(6) 0.3743(4) 0.0801(16) Uani 0.50 1 d P
H1A H -0.2660 0.5126 0.3824 0.072(12) Uiso 1 1 d R
H1B H -0.1504 0.4625 0.4663 0.052(9) Uiso 1 1 d R
H2A H 0.3199 0.6433 0.3881 0.22(7) Uiso 0.50 1 d PR
H2B H 0.4622 0.5933 0.3489 0.11(4) Uiso 0.50 1 d PR

loop_
_atom_site_aniso_label
_atom_site_aniso_U_11
_atom_site_aniso_U_22
_atom_site_aniso_U_33
_atom_site_aniso_U_23
_atom_site_aniso_U_13
_atom_site_aniso_U_12
Co1 0.02917(19) 0.02386(18) 0.02272(18) -0.01032(13) -0.00378(13) -0.00661(13)
N1 0.0347(12) 0.0309(11) 0.0286(11) -0.0087(9) 0.0004(9) -0.0131(9)
N2 0.0309(12) 0.0341(12) 0.0274(11) -0.0070(9) -0.0001(9) -0.0108(9)
N3 0.0368(12) 0.0273(11) 0.0288(11) -0.0106(9) 0.0015(9) -0.0043(9)
N4 0.0322(12) 0.0276(11) 0.0308(11) -0.0124(9) 0.0018(9) -0.0028(9)
O1 0.0401(10) 0.0278(9) 0.0289(9) -0.0140(7) -0.0056(7) -0.0044(8)
O2 0.0443(11) 0.0314(10) 0.0305(10) -0.0147(8) -0.0113(8) -0.0046(8)
O3 0.0320(10) 0.0427(10) 0.0274(9) -0.0129(8) -0.0040(7) -0.0166(8)
O4 0.0874(18) 0.148(2) 0.0275(11) -0.0303(13) 0.0103(11) -0.0841(18)
O1W 0.0425(11) 0.0358(10) 0.0233(9) -0.0092(8) -0.0047(8) -0.0104(8)
C1 0.0368(15) 0.0411(15) 0.0271(14) -0.0041(12) -0.0043(11) -0.0163(12)
C2 0.0435(17) 0.065(2) 0.0322(15) -0.0173(14) -0.0011(12) -0.0281(14)
C3 0.0499(18) 0.076(2) 0.0235(14) -0.0089(14) -0.0022(12) -0.0337(16)
C4 0.0265(13) 0.0308(13) 0.0310(13) -0.0077(11) 0.0010(10) -0.0082(10)
C5 0.0378(15) 0.0428(16) 0.0293(14) 0.0034(12) -0.0033(11) -0.0156(12)
C6 0.0343(15) 0.0483(17) 0.0305(14) 0.0005(12) -0.0085(11) -0.0130(12)
C7 0.0385(15) 0.0299(14) 0.0326(14) -0.0143(11) -0.0022(11) -0.0015(11)
C8 0.0442(16) 0.0380(15) 0.0315(14) -0.0178(12) -0.0031(12) -0.0027(12)
C9 0.0477(17) 0.0398(16) 0.0421(16) -0.0253(13) -0.0021(13) -0.0018(13)
C10 0.0293(14) 0.0291(13) 0.0334(14) -0.0109(11) 0.0052(10) -0.0029(10)
C11 0.0547(19) 0.0411(17) 0.0532(18) -0.0286(15) -0.0117(15) 0.0156(14)
C12 0.060(2) 0.0472(18) 0.0424(17) -0.0265(14) -0.0139(14) 0.0126(14)
C13 0.0367(14) 0.0260(13) 0.0223(12) -0.0086(10) 0.0023(10) -0.0127(11)
C14 0.0343(14) 0.0251(12) 0.0238(12) -0.0102(10) 0.0021(10) -0.0143(10)
C15 0.0372(14) 0.0235(13) 0.0328(14) -0.0120(11) -0.0039(11) -0.0064(10)
C16 0.0366(14) 0.0291(13) 0.0277(13) -0.0096(11) -0.0083(10) -0.0096(11)
C17 0.0366(15) 0.0484(16) 0.0290(14) -0.0145(12) -0.0011(11) -0.0187(12)
C18 0.0301(14) 0.0424(15) 0.0291(13) -0.0149(11) -0.0015(10) -0.0136(11)
C19 0.072(2) 0.121(3) 0.0233(15) -0.0210(17) 0.0079(14) -0.070(2)
C20 0.061(2) 0.113(3) 0.0302(16) -0.0254(17) 0.0088(14) -0.066(2)
O2W 0.054(3) 0.110(5) 0.086(4) -0.043(4) 0.005(3) -0.019(3)

loop_
_atom_type_symbol
_atom_type_description
_atom_type_scat_dispersion_real
_atom_type_scat_dispersion_imag
_atom_type_scat_source
C C 0.0033 0.0016 'International Tables Vol C Tables 4.2.6.8 and 6.1.1.4'
H H 0.0000 0.0000 'International Tables Vol C Tables 4.2.6.8 and 6.1.1.4'
Co Co 0.3494 0.9721 'International Tables Vol C Tables 4.2.6.8 and 6.1.1.4'
N N 0.0061 0.0033 'International Tables Vol C Tables 4.2.6.8 and 6.1.1.4'
O O 0.0106 0.0060 'International Tables Vol C Tables 4.2.6.8 and 6.1.1.4'

loop_
_geom_angle_atom_site_label_1
_geom_angle_atom_site_label_2
_geom_angle_atom_site_label_3
_geom_angle
_geom_angle_site_symmetry_1
_geom_angle_site_symmetry_3
O3 Co1 N3 94.41(8) . .
O3 Co1 N1 90.60(7) . .
N3 Co1 N1 93.51(8) . .
O3 Co1 O1W 90.48(7) . .
N3 Co1 O1W 94.31(8) . .
N1 Co1 O1W 172.00(7) . .
O3 Co1 O1 168.23(7) . .
N3 Co1 O1 96.57(8) . .
N1 Co1 O1 92.96(7) . .
O1W Co1 O1 84.47(7) . .
O3 Co1 O2 109.17(7) . .
N3 Co1 O2 156.42(7) . .
N1 Co1 O2 86.83(8) . .
O1W Co1 O2 85.33(7) . .
O1 Co1 O2 59.89(7) . .
C1 N1 C2 105.1(2) . .
C1 N1 Co1 124.33(17) . .
C2 N1 Co1 130.40(17) . .
C1 N2 C3 105.9(2) . .
C1 N2 C4 126.1(2) . .
C3 N2 C4 127.9(2) . .
C7 N3 C8 105.8(2) . .
C7 N3 Co1 127.93(17) . .
C8 N3 Co1 126.28(17) . .
C7 N4 C9 105.9(2) . .
C7 N4 C10 126.1(2) . .
C9 N4 C10 127.9(2) . .
C13 O1 Co1 90.01(14) . .
C13 O2 Co1 89.26(14) . .
C17 O3 Co1 130.39(16) . .
Co1 O1W H1A 101.2 . .
Co1 O1W H1B 117.1 . .
H1A O1W H1B 108.7 . .
N1 C1 N2 112.5(2) . .
N1 C1 H1 123.8 . .
N2 C1 H1 123.8 . .
C3 C2 N1 109.7(2) . .
C3 C2 H2 125.1 . .
N1 C2 H2 125.1 . .
C2 C3 N2 106.7(2) . .
C2 C3 H3 126.6 . .
N2 C3 H3 126.6 . .
C6 C4 C5 119.9(2) . .
C6 C4 N2 120.0(2) . .
C5 C4 N2 120.1(2) . .
C4 C5 C6 120.2(2) . 2_675
C4 C5 H5 119.9 . .
C6 C5 H5 119.9 2_675 .
C4 C6 C5 119.9(2) . 2_675
C4 C6 H6 120.0 . .
C5 C6 H6 120.0 2_675 .
N3 C7 N4 111.7(2) . .
N3 C7 H7 124.2 . .
N4 C7 H7 124.2 . .
C9 C8 N3 109.8(2) . .
C9 C8 H8 125.1 . .
N3 C8 H8 125.1 . .
C8 C9 N4 106.9(2) . .
C8 C9 H9 126.6 . .
N4 C9 H9 126.6 . .
C12 C10 C11 119.0(2) . .
C12 C10 N4 120.4(2) . .
C11 C10 N4 120.5(2) . .
C10 C11 C12 120.0(2) . 2_656
C10 C11 H11 120.0 . .
C12 C11 H11 120.0 2_656 .
C10 C12 C11 121.0(3) . 2_656
C10 C12 H12 119.5 . .
C11 C12 H12 119.5 2_656 .
O2 C13 O1 120.7(2) . .
O2 C13 C14 119.6(2) . .
O1 C13 C14 119.7(2) . .
C16 C14 C15 119.5(2) . .
C16 C14 C13 119.9(2) . .
C15 C14 C13 120.6(2) . .
C16 C15 C14 120.1(2) 2_576 .
C16 C15 H15 120.0 2_576 .
C14 C15 H15 120.0 . .
C15 C16 C14 120.4(2) 2_576 .
C15 C16 H16 119.8 2_576 .
C14 C16 H16 119.8 . .
O4 C17 O3 125.1(2) . .
O4 C17 C18 117.7(2) . .
O3 C17 C18 117.3(2) . .
C20 C18 C19 117.8(2) . .
C20 C18 C17 121.2(2) . .
C19 C18 C17 121.0(2) . .
C18 C19 C20 121.6(3) . 2_465
C18 C19 H19 119.2 . .
C20 C19 H19 119.2 2_465 .
C18 C20 C19 120.6(3) . 2_465
C18 C20 H20 119.7 . .
C19 C20 H20 119.7 2_465 .
H2A O2W H2B 110.6 . .

loop_
_geom_bond_atom_site_label_1
_geom_bond_atom_site_label_2
_geom_bond_distance
_geom_bond_site_symmetry_2
Co1 O3 2.0614(17) .
Co1 N3 2.099(2) .
Co1 N1 2.127(2) .
Co1 O1W 2.1479(19) .
Co1 O1 2.1991(17) .
Co1 O2 2.2251(17) .
N1 C1 1.314(3) .
N1 C2 1.377(3) .
N2 C1 1.351(3) .
N2 C3 1.376(3) .
N2 C4 1.446(3) .
N3 C7 1.317(3) .
N3 C8 1.376(3) .
N4 C7 1.363(3) .
N4 C9 1.385(3) .
N4 C10 1.437(3) .
O1 C13 1.279(3) .
O2 C13 1.263(3) .
O3 C17 1.268(3) .
O4 C17 1.246(3) .
O1W H1A 0.8503 .
O1W H1B 0.8505 .
C1 H1 0.9300 .
C2 C3 1.354(4) .
C2 H2 0.9300 .
C3 H3 0.9300 .
C4 C6 1.384(4) .
C4 C5 1.389(4) .
C5 C6 1.392(4) 2_675
C5 H5 0.9300 .
C6 C5 1.392(4) 2_675
C6 H6 0.9300 .
C7 H7 0.9300 .
C8 C9 1.350(4) .
C8 H8 0.9300 .
C9 H9 0.9300 .
C10 C12 1.381(4) .
C10 C11 1.383(4) .
C11 C12 1.385(4) 2_656
C11 H11 0.9300 .
C12 C11 1.385(4) 2_656
C12 H12 0.9300 .
C13 C14 1.506(3) .
C14 C16 1.392(3) .
C14 C15 1.402(3) .
C15 C16 1.392(3) 2_576
C15 H15 0.9300 .
C16 C15 1.392(3) 2_576
C16 H16 0.9300 .
C17 C18 1.514(3) .
C18 C20 1.370(4) .
C18 C19 1.374(4) .
C19 C20 1.391(4) 2_465
C19 H19 0.9300 .
C20 C19 1.391(4) 2_465
C20 H20 0.9300 .
O2W H2A 0.8501 .
O2W H2B 0.8501 .

loop_
_geom_torsion_atom_site_label_1
_geom_torsion_atom_site_label_2
_geom_torsion_atom_site_label_3
_geom_torsion_atom_site_label_4
_geom_torsion
_geom_torsion_site_symmetry_4
O3 Co1 N1 C1 -178.1(2) .
N3 Co1 N1 C1 -83.7(2) .
O1W Co1 N1 C1 84.1(6) .
O1 Co1 N1 C1 13.1(2) .
O2 Co1 N1 C1 72.7(2) .
O3 Co1 N1 C2 6.8(2) .
N3 Co1 N1 C2 101.2(2) .
O1W Co1 N1 C2 -91.0(6) .
O1 Co1 N1 C2 -162.0(2) .
O2 Co1 N1 C2 -102.4(2) .
O3 Co1 N3 C7 -165.5(2) .
N1 Co1 N3 C7 103.6(2) .
O1W Co1 N3 C7 -74.7(2) .
O1 Co1 N3 C7 10.2(2) .
O2 Co1 N3 C7 13.5(3) .
O3 Co1 N3 C8 14.8(2) .
N1 Co1 N3 C8 -76.1(2) .
O1W Co1 N3 C8 105.6(2) .
O1 Co1 N3 C8 -169.5(2) .
O2 Co1 N3 C8 -166.21(19) .
O3 Co1 O1 C13 -20.4(4) .
N3 Co1 O1 C13 -179.08(14) .
N1 Co1 O1 C13 87.04(15) .
O1W Co1 O1 C13 -85.36(14) .
O2 Co1 O1 C13 2.44(13) .
O3 Co1 O2 C13 172.72(13) .
N3 Co1 O2 C13 -6.2(3) .
N1 Co1 O2 C13 -97.75(15) .
O1W Co1 O2 C13 83.84(14) .
O1 Co1 O2 C13 -2.47(13) .
N3 Co1 O3 C17 85.2(2) .
N1 Co1 O3 C17 178.8(2) .
O1W Co1 O3 C17 -9.2(2) .
O1 Co1 O3 C17 -73.6(4) .
O2 Co1 O3 C17 -94.4(2) .
C2 N1 C1 N2 -0.6(3) .
Co1 N1 C1 N2 -176.71(16) .
C3 N2 C1 N1 0.9(3) .
C4 N2 C1 N1 178.2(2) .
C1 N1 C2 C3 0.1(3) .
Co1 N1 C2 C3 175.9(2) .
N1 C2 C3 N2 0.4(4) .
C1 N2 C3 C2 -0.8(3) .
C4 N2 C3 C2 -178.0(2) .
C1 N2 C4 C6 -163.0(3) .
C3 N2 C4 C6 13.7(4) .
C1 N2 C4 C5 16.5(4) .
C3 N2 C4 C5 -166.7(3) .
C6 C4 C5 C6 0.0(5) 2_675
N2 C4 C5 C6 -179.6(2) 2_675
C5 C4 C6 C5 0.0(5) 2_675
N2 C4 C6 C5 179.6(2) 2_675
C8 N3 C7 N4 0.3(3) .
Co1 N3 C7 N4 -179.49(16) .
C9 N4 C7 N3 -0.3(3) .
C10 N4 C7 N3 -176.6(2) .
C7 N3 C8 C9 -0.1(3) .
Co1 N3 C8 C9 179.64(18) .
N3 C8 C9 N4 -0.1(3) .
C7 N4 C9 C8 0.2(3) .
C10 N4 C9 C8 176.5(2) .
C7 N4 C10 C12 -175.7(3) .
C9 N4 C10 C12 8.8(4) .
C7 N4 C10 C11 7.1(4) .
C9 N4 C10 C11 -168.5(3) .
C12 C10 C11 C12 -0.3(5) 2_656
N4 C10 C11 C12 177.0(3) 2_656
C11 C10 C12 C11 0.3(5) 2_656
N4 C10 C12 C11 -177.0(3) 2_656
Co1 O2 C13 O1 4.3(2) .
Co1 O2 C13 C14 -175.26(19) .
Co1 O1 C13 O2 -4.3(2) .
Co1 O1 C13 C14 175.21(19) .
O2 C13 C14 C16 -2.2(3) .
O1 C13 C14 C16 178.3(2) .
O2 C13 C14 C15 176.2(2) .
O1 C13 C14 C15 -3.4(3) .
C16 C14 C15 C16 0.3(4) 2_576
C13 C14 C15 C16 -178.1(2) 2_576
C15 C14 C16 C15 -0.3(4) 2_576
C13 C14 C16 C15 178.1(2) 2_576
Co1 O3 C17 O4 7.4(5) .
Co1 O3 C17 C18 -173.37(16) .
O4 C17 C18 C20 179.3(3) .
O3 C17 C18 C20 0.0(4) .
O4 C17 C18 C19 -0.6(5) .
O3 C17 C18 C19 -180.0(3) .
C20 C18 C19 C20 -0.2(6) 2_465
C17 C18 C19 C20 179.8(3) 2_465
C19 C18 C20 C19 0.2(6) 2_465
C17 C18 C20 C19 -179.8(3) 2_465
